data_4077105
loop_
_publ_author_name
'Carmona, Daniel'
'Lahoz, Fernando J.'
'Elipe, Sergio'
'Oro, Luis A.'
'Lamata, M. Pilar'
'Viguri, Fernando'
'S\'anchez, Fernando'
'Mart\'inez, Sonia'
'Cativiela, Carlos'
'L\'opez-Ram de V\'iu, M. Pilar'

_publ_section_title
;
 Synthesis, Characterization, Properties, and Asymmetric Catalytic
 Diels&#x2212;Alder Reactions of Chiral-at-Metal
 Phosphinooxazoline-Rhodium(III) and &#x2212;Iridium(III)
 Complexes&#x00A7;
;
_journal_issue 23
_journal_name_full Organometallics
_journal_page_first 5100
_journal_paper_doi 10.1021/om020582o
_journal_volume 21
_journal_year 2002
_chemical_absolute_configuration rmad
_chemical_formula_moiety 'C35 H41 N O2 P Rh 2+, 2(F6 Sb 1-), C3 H6 O'
_chemical_formula_sum 'C38 H47 F12 N O3 P Rh Sb2'
_chemical_formula_weight 1171.15
_chemical_name_systematic
; 
 ? 
;
_space_group_IT_number 19
_symmetry_cell_setting orthorhombic
_symmetry_space_group_name_Hall 'P 2ac 2ab'
_symmetry_space_group_name_H-M 'P 21 21 21'
_atom_sites_solution_hydrogens geom
_atom_sites_solution_primary direct
_atom_sites_solution_secondary difmap
_audit_creation_method SHELXL-97
_cell_angle_alpha 90.00
_cell_angle_beta 90.00
_cell_angle_gamma 90.00
_cell_formula_units_Z 4
_cell_length_a 11.1225(13)
_cell_length_b 15.7307(15)
_cell_length_c 25.126(3)
_cell_measurement_reflns_used 49
_cell_measurement_temperature 173(2)
_cell_measurement_theta_max 17.8
_cell_measurement_theta_min 12.0
_cell_volume 4396.2(8)
_computing_cell_refinement 'DIF4 (Stoe)'
_computing_data_collection 'DIF4 (Stoe)'
_computing_data_reduction 'REDU4 (Stoe)'
_computing_molecular_graphics 'XP program, SHELXTL v6.10,Bruker2000'
_computing_publication_material 'XCIF program, SHELXTL v6.10, Bruker'
_computing_structure_refinement 'SHELXL-97 (Sheldrick, 1997)'
_computing_structure_solution 'SHELXS-97 (Sheldrick, 1990)'
_diffrn_ambient_temperature 173(2)
_diffrn_measurement_device_type 'Siemens-Stoe AED-2 diffractometer'
_diffrn_measurement_method '\w/2\q scans'
_diffrn_radiation_monochromator graphite
_diffrn_radiation_source 'fine-focus sealed tube'
_diffrn_radiation_type MoK\a
_diffrn_radiation_wavelength 0.71073
_diffrn_reflns_av_R_equivalents 0.0326
_diffrn_reflns_av_sigmaI/netI 0.0840
_diffrn_reflns_limit_h_max 13
_diffrn_reflns_limit_h_min -13
_diffrn_reflns_limit_k_max 18
_diffrn_reflns_limit_k_min -18
_diffrn_reflns_limit_l_max 29
_diffrn_reflns_limit_l_min -29
_diffrn_reflns_number 8569
_diffrn_reflns_theta_max 25.00
_diffrn_reflns_theta_min 2.00
_diffrn_standards_decay_% 0
_diffrn_standards_interval_time 60
_diffrn_standards_number 3
_exptl_absorpt_coefficient_mu 1.714
_exptl_absorpt_correction_T_max 0.6594
_exptl_absorpt_correction_T_min 0.4933
_exptl_absorpt_correction_type psi-scan
_exptl_absorpt_process_details
; 
 Azimuthal psi-scans of 14 reflections at 10\% intervals.
 Data corrected with the program EMPIR (Stoe)
;
_exptl_crystal_colour orange
_exptl_crystal_density_diffrn 1.769
_exptl_crystal_density_method 'not measured'
_exptl_crystal_description 'prismatic block'
_exptl_crystal_F_000 2304
_exptl_crystal_size_max 0.48
_exptl_crystal_size_mid 0.37
_exptl_crystal_size_min 0.27
_refine_ls_abs_structure_details 'Flack H D (1983), Acta Cryst. A39, 876-881'
_refine_ls_abs_structure_Flack -0.03(3)
_refine_ls_extinction_method none
_refine_ls_goodness_of_fit_ref 0.927
_refine_ls_hydrogen_treatment mixed
_refine_ls_matrix_type full
_refine_ls_number_parameters 522
_refine_ls_number_reflns 7675
_refine_ls_number_restraints 54
_refine_ls_restrained_S_all 0.929
_refine_ls_R_factor_all 0.0638
_refine_ls_R_factor_gt 0.0431
_refine_ls_shift/su_max 0.001
_refine_ls_shift/su_mean 0.000
_refine_ls_structure_factor_coef Fsqd
_refine_ls_weighting_details 'calc w=1/[\s^2^(Fo^2^)+(0.0406P)^2^+0.0000P] where P=(Fo^2^+2Fc^2^)/3'
_refine_ls_weighting_scheme calc
_refine_ls_wR_factor_gt 0.0850
_refine_ls_wR_factor_ref 0.0894
_reflns_number_gt 5667
_reflns_number_total 7675
_reflns_threshold_expression >2sigma(I)
_cod_data_source_file om020582o.cif
_cod_data_source_block compound9a'
_cod_original_cell_volume 4396.3(8)
_cod_original_sg_symbol_H-M P212121
_cod_database_code 4077105

loop_
_symmetry_equiv_pos_as_xyz
'x, y, z'
'-x+1/2, -y, z+1/2'
'x+1/2, -y+1/2, -z'
'-x, y+1/2, -z+1/2'

loop_
_atom_site_label
_atom_site_type_symbol
_atom_site_fract_x
_atom_site_fract_y
_atom_site_fract_z
_atom_site_U_iso_or_equiv
_atom_site_adp_type
_atom_site_occupancy
_atom_site_symmetry_multiplicity
_atom_site_calc_flag
_atom_site_refinement_flags
_atom_site_disorder_assembly
_atom_site_disorder_group
Sb1 Sb 0.92628(5) 0.67131(4) 0.30453(2) 0.04001(17) Uani 1 1 d D . .
F1 F 0.8123(5) 0.6080(4) 0.3410(3) 0.092(2) Uani 1 1 d D . .
F2 F 0.9025(6) 0.7606(4) 0.3504(3) 0.102(3) Uani 1 1 d D . .
F3 F 0.8102(6) 0.7145(4) 0.2592(2) 0.085(2) Uani 1 1 d D . .
F4 F 0.9480(5) 0.5819(3) 0.2575(2) 0.0693(18) Uani 1 1 d D . .
F5 F 1.0431(4) 0.6247(4) 0.3494(2) 0.081(2) Uani 1 1 d D . .
F6 F 1.0452(6) 0.7316(4) 0.2696(2) 0.092(2) Uani 1 1 d D . .
Sb2 Sb -0.0019(4) 1.09947(19) 0.56726(13) 0.0529(12) Uani 0.644(15) 1 d PD A 1
F7 F -0.1552(7) 1.0796(5) 0.5950(4) 0.062(3) Uiso 0.644(15) 1 d PD A 1
F8 F 0.0645(10) 1.0576(5) 0.6297(3) 0.071(4) Uiso 0.644(15) 1 d PD A 1
F9 F 0.0000(12) 1.2083(5) 0.5957(5) 0.077(6) Uiso 0.644(15) 1 d PD A 1
F10 F -0.0729(10) 1.1411(5) 0.5055(3) 0.071(3) Uiso 0.644(15) 1 d PD A 1
F11 F -0.0015(11) 0.9918(5) 0.5368(4) 0.059(4) Uiso 0.644(15) 1 d PD A 1
F12 F 0.1491(7) 1.1172(5) 0.5372(4) 0.065(3) Uiso 0.644(15) 1 d PD A 1
Sb2B Sb 0.0062(5) 1.0993(2) 0.56834(16) 0.0209(13) Uani 0.356(15) 1 d PD A 2
F7B F 0.1370(16) 1.0657(9) 0.6121(6) 0.083(7) Uiso 0.356(15) 1 d PD A 2
F8B F -0.1012(17) 1.0754(10) 0.6250(7) 0.107(9) Uiso 0.356(15) 1 d PD A 2
F9B F -0.0045(16) 0.9839(7) 0.5470(6) 0.039(6) Uiso 0.356(15) 1 d PD A 2
F10B F 0.1150(13) 1.1233(8) 0.5121(6) 0.058(6) Uiso 0.356(15) 1 d PD A 2
F11B F 0.0240(16) 1.2131(7) 0.5917(6) 0.042(7) Uiso 0.356(15) 1 d PD A 2
F12B F -0.1222(16) 1.1328(12) 0.5236(7) 0.142(12) Uiso 0.356(15) 1 d PD A 2
Rh1 Rh 0.35741(5) 1.00311(4) 0.37947(2) 0.02467(14) Uani 1 1 d . . .
P1 P 0.51464(19) 0.90766(12) 0.36579(7) 0.0262(5) Uani 1 1 d . . .
C1 C 0.6045(7) 0.9041(5) 0.4261(3) 0.0294(18) Uani 1 1 d . . .
C2 C 0.5505(7) 0.9037(5) 0.4768(3) 0.0277(19) Uani 1 1 d . . .
C3 C 0.6198(8) 0.9009(6) 0.5229(4) 0.042(2) Uani 1 1 d . . .
H3 H 0.5799 0.8996 0.5598 0.049(7) Uiso 1 1 d R . .
C4 C 0.7463(8) 0.8965(7) 0.5193(4) 0.047(3) Uani 1 1 d . . .
H4 H 0.7964 0.8864 0.5521 0.049(7) Uiso 1 1 d R . .
C5 C 0.7989(9) 0.8963(7) 0.4694(3) 0.049(3) Uani 1 1 d . . .
H5 H 0.8841 0.8948 0.4666 0.049(7) Uiso 1 1 calc R . .
C6 C 0.7299(7) 0.8981(6) 0.4231(3) 0.040(2) Uani 1 1 d . . .
H6 H 0.7682 0.8953 0.3894 0.049(7) Uiso 1 1 calc R . .
C7 C 0.4760(7) 0.7967(5) 0.3561(3) 0.0247(18) Uani 1 1 d . . .
C8 C 0.3592(8) 0.7725(5) 0.3447(3) 0.037(2) Uani 1 1 d . . .
H8 H 0.3066 0.8187 0.3450 0.049(7) Uiso 1 1 d R . .
C9 C 0.3298(8) 0.6893(5) 0.3373(4) 0.046(3) Uani 1 1 d . . .
H9 H 0.2489 0.6745 0.3295 0.049(7) Uiso 1 1 calc R . .
C10 C 0.4133(8) 0.6274(5) 0.3411(3) 0.033(2) Uani 1 1 d . . .
H10 H 0.4001 0.5673 0.3384 0.049(7) Uiso 1 1 d R . .
C11 C 0.5348(7) 0.6510(5) 0.3527(3) 0.031(2) Uani 1 1 d . . .
H11 H 0.5943 0.6054 0.3507 0.049(7) Uiso 1 1 d R . .
C12 C 0.5623(8) 0.7350(5) 0.3590(3) 0.035(2) Uani 1 1 d . . .
H12 H 0.6387 0.7467 0.3739 0.049(7) Uiso 1 1 d R . .
C13 C 0.6213(7) 0.9354(5) 0.3143(3) 0.0297(19) Uani 1 1 d . . .
C14 C 0.6828(7) 1.0129(6) 0.3184(3) 0.040(2) Uani 1 1 d . . .
H14 H 0.6747 1.0527 0.3508 0.049(7) Uiso 1 1 d R . .
C15 C 0.7651(8) 1.0368(6) 0.2785(4) 0.046(3) Uani 1 1 d . . .
H15 H 0.8101 1.0925 0.2842 0.049(7) Uiso 1 1 d R . .
C16 C 0.7820(10) 0.9839(6) 0.2352(4) 0.052(3) Uani 1 1 d . . .
H16 H 0.8457 1.0006 0.2090 0.049(7) Uiso 1 1 d R . .
C17 C 0.7207(9) 0.9093(6) 0.2307(4) 0.045(2) Uani 1 1 d . . .
H17 H 0.7396 0.8689 0.2004 0.049(7) Uiso 1 1 d R . .
C18 C 0.6406(8) 0.8851(5) 0.2706(3) 0.039(2) Uani 1 1 d . . .
H18 H 0.6023 0.8284 0.2675 0.049(7) Uiso 1 1 d R . .
C19 C 0.3104(7) 1.0198(5) 0.2961(3) 0.028(2) Uani 1 1 d . . .
C20 C 0.3398(7) 1.0979(5) 0.3196(3) 0.0308(19) Uani 1 1 d . . .
C21 C 0.2472(8) 1.1189(5) 0.3597(3) 0.033(2) Uani 1 1 d . . .
C22 C 0.1673(7) 1.0502(5) 0.3615(3) 0.032(2) Uani 1 1 d . . .
C23 C 0.2077(8) 0.9858(5) 0.3245(3) 0.033(2) Uani 1 1 d . . .
C24 C 0.3627(8) 0.9816(5) 0.2471(3) 0.042(2) Uani 1 1 d . . .
H24A H 0.3140 0.9978 0.2162 0.059(7) Uiso 1 1 calc R . .
H24B H 0.3635 0.9195 0.2505 0.059(7) Uiso 1 1 calc R . .
H24C H 0.4451 1.0023 0.2423 0.059(7) Uiso 1 1 calc R . .
C25 C 0.4379(8) 1.1595(5) 0.3023(3) 0.041(2) Uani 1 1 d . . .
H25A H 0.4714 1.1880 0.3336 0.059(7) Uiso 1 1 calc R . .
H25B H 0.4037 1.2019 0.2781 0.059(7) Uiso 1 1 calc R . .
H25C H 0.5017 1.1281 0.2839 0.059(7) Uiso 1 1 calc R . .
C26 C 0.2361(9) 1.2012(5) 0.3886(4) 0.051(3) Uani 1 1 d . . .
H26A H 0.1939 1.2424 0.3661 0.059(7) Uiso 1 1 calc R . .
H26B H 0.3164 1.2229 0.3971 0.059(7) Uiso 1 1 calc R . .
H26C H 0.1907 1.1925 0.4216 0.059(7) Uiso 1 1 calc R . .
C27 C 0.0516(7) 1.0463(6) 0.3925(4) 0.044(2) Uani 1 1 d . . .
H27A H 0.0275 0.9868 0.3971 0.059(7) Uiso 1 1 calc R . .
H27B H -0.0113 1.0770 0.3731 0.059(7) Uiso 1 1 calc R . .
H27C H 0.0633 1.0725 0.4275 0.059(7) Uiso 1 1 calc R . .
C28 C 0.1308(8) 0.9149(5) 0.3054(4) 0.046(2) Uani 1 1 d . . .
H28A H 0.0689 0.9373 0.2814 0.059(7) Uiso 1 1 calc R . .
H28B H 0.0923 0.8872 0.3359 0.059(7) Uiso 1 1 calc R . .
H28C H 0.1804 0.8734 0.2862 0.059(7) Uiso 1 1 calc R . .
N1 N 0.3366(6) 0.9341(4) 0.4510(3) 0.0317(17) Uani 1 1 d . . .
O1 O 0.3826(6) 0.8794(4) 0.5316(2) 0.055(2) Uani 1 1 d . . .
C29 C 0.4168(9) 0.9073(5) 0.4839(3) 0.036(2) Uani 1 1 d . . .
C30 C 0.2544(9) 0.9034(8) 0.5353(4) 0.059(3) Uani 1 1 d . . .
H30A H 0.2390 0.9464 0.5652 0.058(11) Uiso 1 1 d R . .
H30B H 0.2114 0.8504 0.5489 0.058(11) Uiso 1 1 d R . .
C31 C 0.2189(8) 0.9146(7) 0.4776(4) 0.049(3) Uani 1 1 d . . .
H31 H 0.1652 0.9665 0.4735 0.058(11) Uiso 1 1 d R . .
C32 C 0.1622(8) 0.8366(6) 0.4533(4) 0.059(3) Uani 1 1 d . . .
H32A H 0.0846 0.8257 0.4704 0.058(11) Uiso 1 1 calc R . .
H32B H 0.2153 0.7876 0.4586 0.058(11) Uiso 1 1 calc R . .
H32C H 0.1499 0.8459 0.4151 0.058(11) Uiso 1 1 calc R . .
O2 O 0.5000(6) 1.0763(3) 0.4196(2) 0.0343(13) Uani 1 1 d . . .
C33 C 0.5122(9) 1.1149(5) 0.4610(3) 0.040(2) Uani 1 1 d . . .
C34 C 0.4082(9) 1.1268(6) 0.4987(4) 0.060(3) Uani 1 1 d . . .
H34A H 0.3953 1.1876 0.5049 0.100(17) Uiso 1 1 calc R . .
H34B H 0.4262 1.0986 0.5325 0.100(17) Uiso 1 1 calc R . .
H34C H 0.3355 1.1019 0.4831 0.100(17) Uiso 1 1 calc R . .
C35 C 0.6321(10) 1.1465(6) 0.4780(4) 0.066(3) Uani 1 1 d . . .
H35A H 0.6578 1.1158 0.5100 0.100(17) Uiso 1 1 calc R . .
H35B H 0.6272 1.2074 0.4858 0.100(17) Uiso 1 1 calc R . .
H35C H 0.6905 1.1370 0.4494 0.100(17) Uiso 1 1 calc R . .
C1D C 0.3836(15) 1.2023(10) 0.6444(6) 0.107(5) Uiso 1 1 d . . .
O1D O 0.4214(14) 1.2597(9) 0.6146(5) 0.178(5) Uiso 1 1 d . . .
C2D C 0.2627(14) 1.2289(9) 0.6712(6) 0.106(5) Uiso 1 1 d . . .
C3D C 0.4511(14) 1.1238(9) 0.6531(6) 0.108(5) Uiso 1 1 d . . .

loop_
_atom_site_aniso_label
_atom_site_aniso_U_11
_atom_site_aniso_U_22
_atom_site_aniso_U_33
_atom_site_aniso_U_23
_atom_site_aniso_U_13
_atom_site_aniso_U_12
Sb1 0.0216(3) 0.0533(4) 0.0452(4) -0.0100(3) -0.0005(3) -0.0014(3)
F1 0.044(4) 0.130(6) 0.102(5) 0.031(5) 0.017(4) -0.025(4)
F2 0.077(6) 0.126(6) 0.104(5) -0.054(5) -0.006(4) 0.002(5)
F3 0.071(5) 0.084(5) 0.099(5) 0.000(4) -0.034(4) 0.041(4)
F4 0.050(4) 0.070(4) 0.089(4) -0.024(3) -0.015(3) 0.013(3)
F5 0.032(3) 0.161(7) 0.050(4) 0.017(4) -0.012(3) 0.008(4)
F6 0.098(6) 0.096(5) 0.081(5) 0.014(4) 0.014(4) -0.054(4)
Sb2 0.0343(16) 0.068(2) 0.056(2) 0.0056(16) 0.0037(15) 0.0053(15)
Sb2B 0.037(3) 0.0067(16) 0.019(2) -0.0039(16) 0.0106(19) 0.0095(17)
Rh1 0.0211(3) 0.0274(3) 0.0256(3) 0.0004(3) -0.0004(3) 0.0019(3)
P1 0.0201(10) 0.0285(10) 0.0300(11) 0.0001(9) 0.0001(9) 0.0032(10)
C1 0.024(4) 0.031(4) 0.034(5) 0.001(4) -0.006(4) 0.001(4)
C2 0.023(4) 0.028(4) 0.032(5) 0.002(4) 0.002(4) -0.001(4)
C3 0.042(6) 0.048(5) 0.036(5) 0.010(5) -0.005(5) -0.001(5)
C4 0.026(5) 0.067(7) 0.049(6) 0.007(6) -0.018(5) 0.001(5)
C5 0.032(5) 0.079(8) 0.037(6) 0.010(6) -0.007(5) -0.004(6)
C6 0.029(5) 0.053(5) 0.039(5) 0.006(5) 0.007(4) 0.009(5)
C7 0.014(4) 0.030(4) 0.030(4) 0.008(3) 0.008(3) -0.001(3)
C8 0.024(5) 0.033(5) 0.055(6) -0.007(4) -0.003(5) 0.005(4)
C9 0.019(5) 0.036(5) 0.084(7) -0.001(5) 0.000(5) -0.008(4)
C10 0.028(5) 0.022(4) 0.049(5) -0.003(4) 0.009(4) -0.013(4)
C11 0.023(5) 0.028(4) 0.043(5) -0.004(4) -0.001(4) -0.001(3)
C12 0.030(5) 0.032(5) 0.042(5) 0.005(4) -0.002(4) 0.007(4)
C13 0.022(4) 0.041(5) 0.026(4) -0.003(4) 0.001(4) 0.001(4)
C14 0.031(5) 0.040(6) 0.050(6) 0.000(5) -0.002(4) -0.007(4)
C15 0.032(5) 0.043(5) 0.064(7) 0.014(5) 0.001(5) -0.014(4)
C16 0.060(7) 0.051(7) 0.046(6) 0.006(5) 0.022(5) 0.005(6)
C17 0.051(6) 0.038(5) 0.048(6) -0.002(5) 0.022(5) 0.008(5)
C18 0.042(5) 0.026(5) 0.050(6) 0.000(4) 0.007(5) -0.008(4)
C19 0.032(5) 0.027(5) 0.024(4) 0.002(3) -0.005(4) 0.002(4)
C20 0.033(5) 0.035(4) 0.024(4) 0.007(4) -0.008(4) -0.005(4)
C21 0.033(5) 0.029(5) 0.036(5) 0.004(4) -0.004(4) 0.003(4)
C22 0.021(4) 0.042(5) 0.032(5) 0.005(4) -0.002(4) 0.005(4)
C23 0.032(5) 0.026(5) 0.041(5) -0.001(4) -0.009(4) 0.005(4)
C24 0.036(5) 0.052(6) 0.038(5) -0.001(4) 0.000(5) 0.003(5)
C25 0.040(5) 0.036(5) 0.047(5) 0.012(4) -0.005(5) -0.003(4)
C26 0.050(6) 0.047(6) 0.055(6) -0.004(5) -0.004(5) 0.010(5)
C27 0.021(5) 0.053(6) 0.058(6) 0.009(5) 0.009(4) 0.004(4)
C28 0.035(5) 0.043(5) 0.060(6) 0.001(5) -0.025(5) -0.009(5)
N1 0.027(4) 0.033(4) 0.035(4) 0.012(3) 0.006(3) 0.006(3)
O1 0.035(4) 0.090(5) 0.039(4) 0.025(4) 0.010(3) 0.017(4)
C29 0.041(5) 0.037(5) 0.030(5) 0.011(4) 0.003(5) 0.008(5)
C30 0.035(6) 0.083(8) 0.058(7) 0.028(7) 0.012(5) 0.022(6)
C31 0.029(5) 0.063(7) 0.054(6) 0.024(6) 0.014(5) 0.012(5)
C32 0.030(5) 0.071(7) 0.075(7) 0.018(6) 0.019(5) -0.010(6)
O2 0.037(3) 0.028(3) 0.038(3) -0.004(2) -0.010(3) 0.002(3)
C33 0.045(6) 0.035(5) 0.039(5) -0.005(4) -0.008(5) 0.009(5)
C34 0.054(7) 0.076(8) 0.051(7) -0.024(5) 0.008(6) 0.008(6)
C35 0.075(8) 0.060(7) 0.062(7) -0.009(6) -0.032(7) -0.031(6)

loop_
_atom_type_symbol
_atom_type_description
_atom_type_scat_dispersion_real
_atom_type_scat_dispersion_imag
_atom_type_scat_source
C C 0.0033 0.0016 'International Tables Vol C Tables 4.2.6.8 and 6.1.1.4'
H H 0.0000 0.0000 'International Tables Vol C Tables 4.2.6.8 and 6.1.1.4'
N N 0.0061 0.0033 'International Tables Vol C Tables 4.2.6.8 and 6.1.1.4'
O O 0.0106 0.0060 'International Tables Vol C Tables 4.2.6.8 and 6.1.1.4'
F F 0.0171 0.0103 'International Tables Vol C Tables 4.2.6.8 and 6.1.1.4'
P P 0.1023 0.0942 'International Tables Vol C Tables 4.2.6.8 and 6.1.1.4'
Rh Rh -1.1178 0.9187 'International Tables Vol C Tables 4.2.6.8 and 6.1.1.4'
Sb Sb -0.5866 1.5461 'International Tables Vol C Tables 4.2.6.8 and 6.1.1.4'

loop_
_geom_angle_atom_site_label_1
_geom_angle_atom_site_label_2
_geom_angle_atom_site_label_3
_geom_angle
F2 Sb1 F6 90.5(3)
F2 Sb1 F3 90.3(3)
F6 Sb1 F3 91.0(3)
F2 Sb1 F4 179.0(3)
F6 Sb1 F4 89.6(3)
F3 Sb1 F4 88.7(3)
F2 Sb1 F1 90.1(3)
F6 Sb1 F1 177.5(3)
F3 Sb1 F1 91.4(3)
F4 Sb1 F1 89.8(3)
F2 Sb1 F5 91.2(3)
F6 Sb1 F5 89.5(3)
F3 Sb1 F5 178.4(3)
F4 Sb1 F5 89.8(3)
F1 Sb1 F5 88.1(2)
F9 Sb2 F8 89.8(4)
F9 Sb2 F11 178.1(5)
F8 Sb2 F11 91.4(4)
F9 Sb2 F10 90.1(4)
F8 Sb2 F10 178.3(5)
F11 Sb2 F10 88.7(4)
F9 Sb2 F12 90.5(5)
F8 Sb2 F12 92.1(4)
F11 Sb2 F12 88.1(4)
F10 Sb2 F12 89.5(4)
F9 Sb2 F7 91.2(5)
F8 Sb2 F7 89.3(4)
F11 Sb2 F7 90.2(4)
F10 Sb2 F7 89.0(4)
F12 Sb2 F7 177.8(4)
F12B Sb2B F11B 90.0(6)
F12B Sb2B F9B 92.9(6)
F11B Sb2B F9B 177.1(7)
F12B Sb2B F8B 91.5(7)
F11B Sb2B F8B 91.1(6)
F9B Sb2B F8B 89.1(6)
F12B Sb2B F7B 178.9(7)
F11B Sb2B F7B 90.2(6)
F9B Sb2B F7B 86.9(6)
F8B Sb2B F7B 89.6(6)
F12B Sb2B F10B 89.0(6)
F11B Sb2B F10B 88.6(6)
F9B Sb2B F10B 91.1(6)
F8B Sb2B F10B 179.4(7)
F7B Sb2B F10B 89.9(6)
N1 Rh1 C20 162.2(3)
N1 Rh1 C19 148.8(3)
C20 Rh1 C19 38.0(3)
N1 Rh1 C23 113.0(3)
C20 Rh1 C23 64.5(3)
C19 Rh1 C23 38.9(3)
N1 Rh1 O2 87.6(2)
C20 Rh1 O2 91.4(2)
C19 Rh1 O2 123.4(2)
C23 Rh1 O2 154.8(2)
N1 Rh1 C21 122.9(3)
C20 Rh1 C21 39.4(3)
C19 Rh1 C21 63.8(3)
C23 Rh1 C21 63.0(3)
O2 Rh1 C21 94.0(2)
N1 Rh1 C22 103.5(3)
C20 Rh1 C22 63.1(3)
C19 Rh1 C22 63.1(3)
C23 Rh1 C22 37.7(3)
O2 Rh1 C22 125.9(3)
C21 Rh1 C22 35.9(3)
N1 Rh1 P1 82.90(19)
C20 Rh1 P1 114.6(2)
C19 Rh1 P1 96.7(2)
C23 Rh1 P1 113.5(2)
O2 Rh1 P1 82.20(15)
C21 Rh1 P1 153.8(2)
C22 Rh1 P1 150.9(2)
C13 P1 C7 107.0(4)
C13 P1 C1 104.1(4)
C7 P1 C1 102.2(4)
C13 P1 Rh1 116.3(3)
C7 P1 Rh1 117.5(3)
C1 P1 Rh1 108.0(3)
C6 C1 C2 118.2(8)
C6 C1 P1 120.4(7)
C2 C1 P1 121.4(6)
C3 C2 C1 121.1(8)
C3 C2 C29 116.8(8)
C1 C2 C29 122.1(7)
C2 C3 C4 120.1(9)
C2 C3 H3 120.8
C4 C3 H3 119.1
C5 C4 C3 118.7(8)
C5 C4 H4 120.4
C3 C4 H4 120.5
C4 C5 C6 121.5(9)
C4 C5 H5 119.2
C6 C5 H5 119.2
C5 C6 C1 120.4(8)
C5 C6 H6 119.8
C1 C6 H6 119.8
C12 C7 C8 118.3(8)
C12 C7 P1 120.7(6)
C8 C7 P1 121.0(6)
C9 C8 C7 121.2(8)
C9 C8 H8 126.8
C7 C8 H8 111.9
C10 C9 C8 121.2(8)
C10 C9 H9 119.4
C8 C9 H9 119.4
C9 C10 C11 118.5(7)
C9 C10 H10 126.9
C11 C10 H10 114.5
C12 C11 C10 119.1(7)
C12 C11 H11 124.3
C10 C11 H11 116.0
C11 C12 C7 121.6(8)
C11 C12 H12 115.8
C7 C12 H12 120.9
C18 C13 C14 118.9(7)
C18 C13 P1 122.5(6)
C14 C13 P1 118.6(6)
C13 C14 C15 119.9(8)
C13 C14 H14 122.9
C15 C14 H14 117.2
C16 C15 C14 119.2(9)
C16 C15 H15 124.2
C14 C15 H15 116.6
C17 C16 C15 121.1(9)
C17 C16 H16 121.6
C15 C16 H16 117.1
C16 C17 C18 119.6(9)
C16 C17 H17 120.0
C18 C17 H17 120.1
C13 C18 C17 121.3(8)
C13 C18 H18 121.0
C17 C18 H18 117.5
C20 C19 C23 107.5(7)
C20 C19 C24 127.7(7)
C23 C19 C24 124.4(7)
C20 C19 Rh1 69.1(4)
C23 C19 Rh1 70.8(4)
C24 C19 Rh1 130.8(6)
C19 C20 C21 108.7(7)
C19 C20 C25 127.2(7)
C21 C20 C25 123.5(7)
C19 C20 Rh1 72.9(4)
C21 C20 Rh1 74.9(4)
C25 C20 Rh1 125.7(6)
C22 C21 C20 106.9(7)
C22 C21 C26 127.1(8)
C20 C21 C26 125.7(8)
C22 C21 Rh1 73.4(5)
C20 C21 Rh1 65.8(4)
C26 C21 Rh1 129.9(6)
C21 C22 C23 108.8(7)
C21 C22 C27 126.2(8)

loop_
_geom_bond_atom_site_label_1
_geom_bond_atom_site_label_2
_geom_bond_distance
Sb1 F2 1.836(5)
Sb1 F6 1.849(5)
Sb1 F3 1.851(5)
Sb1 F4 1.852(5)
Sb1 F1 1.854(5)
Sb1 F5 1.871(5)
Sb2 F9 1.856(6)
Sb2 F8 1.856(6)
Sb2 F11 1.859(6)
Sb2 F10 1.860(6)
Sb2 F12 1.862(6)
Sb2 F7 1.869(6)
Sb2B F12B 1.893(10)
Sb2B F11B 1.895(9)
Sb2B F9B 1.896(9)
Sb2B F8B 1.897(9)
Sb2B F7B 1.898(9)
Sb2B F10B 1.899(9)
Rh1 N1 2.112(6)
Rh1 C20 2.126(7)
Rh1 C19 2.174(8)
Rh1 C23 2.181(8)
Rh1 O2 2.204(6)
Rh1 C21 2.251(8)
Rh1 C22 2.286(8)
Rh1 P1 2.330(2)
P1 C13 1.808(8)
P1 C7 1.813(7)
P1 C1 1.816(8)
C1 C6 1.400(11)
C1 C2 1.408(11)
C2 C3 1.392(11)
C2 C29 1.499(11)
C3 C4 1.411(12)
C3 H3 1.0287
C4 C5 1.383(12)
C4 H4 1.0075
C5 C6 1.394(12)
C5 H5 0.9500
C6 H6 0.9500
C7 C12 1.367(10)
C7 C8 1.384(11)
C8 C9 1.362(11)
C8 H8 0.9335
C9 C10 1.349(11)
C9 H9 0.9500
C10 C11 1.431(11)
C10 H10 0.9596
C11 C12 1.366(10)
C11 H11 0.9771
C12 H12 0.9459
C13 C18 1.370(10)
C13 C14 1.401(11)
C14 C15 1.409(11)
C14 H14 1.0317
C15 C16 1.381(13)
C15 H15 1.0191
C16 C17 1.363(13)
C16 H16 1.0026
C17 C18 1.395(11)
C17 H17 1.0128
C18 H18 0.9917
C19 C20 1.401(10)
C19 C23 1.449(11)
C19 C24 1.489(11)
C20 C21 1.479(11)
C20 C25 1.523(11)
C21 C22 1.400(11)
C21 C26 1.490(11)
C22 C23 1.447(11)
C22 C27 1.505(11)
C23 C28 1.485(11)
C24 H24A 0.9800
C24 H24B 0.9800
C24 H24C 0.9800
C25 H25A 0.9800
C25 H25B 0.9800
C25 H25C 0.9800
C26 H26A 0.9800
C26 H26B 0.9800
C26 H26C 0.9800
C27 H27A 0.9800
C27 H27B 0.9800
C27 H27C 0.9800
C28 H28A 0.9800
C28 H28B 0.9800
C28 H28C 0.9800
N1 C29 1.287(10)
N1 C31 1.502(10)
O1 C29 1.330(9)
O1 C30 1.478(11)
C30 C31 1.512(13)
C30 H30A 1.0254
C30 H30B 1.0202
C31 C32 1.508(13)
C31 H31 1.0168
C32 H32A 0.9800
C32 H32B 0.9800
C32 H32C 0.9800
O2 C33 1.211(9)
C33 C35 1.486(13)
C33 C34 1.507(13)
C34 H34A 0.9800
C34 H34B 0.9800
C34 H34C 0.9800
C35 H35A 0.9800
C35 H35B 0.9800
C35 H35C 0.9800
C1D O1D 1.247(16)
C1D C3D 1.461(18)
C1D C2D 1.561(19)
